data_7102278
loop_
_publ_author_name
'Hao, Xiang-Rong'
'Wang, Xin-Long'
'Qin, Chao'
'Su, Zhong-Min'
'Wang, En-Bo'
'Lan, Ya-Qian'
'Shao, Kui-Zhan'

_publ_section_title
;
 A 3D chiral nanoporous coordination framework consisting of homochiral
 nanotubes assembled from octuple helices.
;
_journal_issue 44
_journal_name_full 'Chemical communications (Cambridge, England)'
_journal_page_first 4620
_journal_page_last 4622
_journal_paper_doi 10.1039/b711405b
_journal_year 2007
_chemical_formula_sum 'C31 H38 Cd N3 O8'
_chemical_formula_weight 693.04
_chemical_name_systematic
;
?
;
_space_group_IT_number 178
_symmetry_cell_setting hexagonal
_symmetry_Int_Tables_number 178
_symmetry_space_group_name_Hall 'P 61 2 (0 0 5)'
_symmetry_space_group_name_H-M 'P 61 2 2'
_atom_sites_solution_hydrogens geom
_atom_sites_solution_primary direct
_atom_sites_solution_secondary difmap
_audit_creation_method SHELXL-97
_cell_angle_alpha 90.00
_cell_angle_beta 90.00
_cell_angle_gamma 120.00
_cell_formula_units_Z 12
_cell_length_a 26.712(4)
_cell_length_b 26.712(4)
_cell_length_c 15.919(3)
_cell_measurement_reflns_used 9677
_cell_measurement_temperature 133(2)
_cell_measurement_theta_max 30.85
_cell_measurement_theta_min 1.52
_cell_volume 9837(3)
_computing_cell_refinement 'SAINT (Bruker, 1999)'
_computing_data_collection 'SMART (Bruker, 1997)'
_computing_data_reduction SAINT
_computing_molecular_graphics 'SHELXTL-PLUS (Sheldrick, 1990)'
_computing_publication_material SHELXL-97
_computing_structure_refinement 'SHELXL-97 (Sheldrick, 1997)'
_computing_structure_solution 'SHELXS-97 (Sheldrick, 1997)'
_diffrn_ambient_temperature 133(2)
_diffrn_measured_fraction_theta_full 0.952
_diffrn_measured_fraction_theta_max 0.952
_diffrn_measurement_device_type 'Bruker APEX CCD area-detector'
_diffrn_measurement_method '\w scans'
_diffrn_radiation_monochromator graphite
_diffrn_radiation_source 'fine-focus sealed tube'
_diffrn_radiation_type MoK\a
_diffrn_radiation_wavelength 0.71073
_diffrn_reflns_av_R_equivalents 0.0657
_diffrn_reflns_av_sigmaI/netI 0.0506
_diffrn_reflns_limit_h_max 37
_diffrn_reflns_limit_h_min -26
_diffrn_reflns_limit_k_max 35
_diffrn_reflns_limit_k_min -37
_diffrn_reflns_limit_l_max 21
_diffrn_reflns_limit_l_min -21
_diffrn_reflns_number 65176
_diffrn_reflns_theta_full 30.85
_diffrn_reflns_theta_max 30.85
_diffrn_reflns_theta_min 1.52
_exptl_absorpt_coefficient_mu 0.717
_exptl_absorpt_correction_T_max 0.918
_exptl_absorpt_correction_T_min 0.902
_exptl_absorpt_correction_type multi-scan
_exptl_absorpt_process_details 'SADABS (Sheldrick, 1996)'
_exptl_crystal_colour colorless
_exptl_crystal_density_diffrn 1.404
_exptl_crystal_density_method 'not measured'
_exptl_crystal_description block
_exptl_crystal_F_000 4284
_exptl_crystal_size_max 0.36
_exptl_crystal_size_mid 0.12
_exptl_crystal_size_min 0.12
_refine_diff_density_max 0.991
_refine_diff_density_min -0.278
_refine_diff_density_rms 0.084
_refine_ls_abs_structure_details 'Flack H D (1983), Acta Cryst. A39, 876-881'
_refine_ls_abs_structure_Flack -0.01(3)
_refine_ls_extinction_method none
_refine_ls_goodness_of_fit_ref 1.047
_refine_ls_hydrogen_treatment constr
_refine_ls_matrix_type full
_refine_ls_number_parameters 254
_refine_ls_number_reflns 9677
_refine_ls_number_restraints 0
_refine_ls_restrained_S_all 1.047
_refine_ls_R_factor_all 0.0783
_refine_ls_R_factor_gt 0.0384
_refine_ls_shift/su_max 0.021
_refine_ls_shift/su_mean 0.003
_refine_ls_structure_factor_coef Fsqd
_refine_ls_weighting_details 'calc w=1/[\s^2^(Fo^2^)+(0.0310P)^2^+0.0000P] where P=(Fo^2^+2Fc^2^)/3'
_refine_ls_weighting_scheme calc
_refine_ls_wR_factor_gt 0.0798
_refine_ls_wR_factor_ref 0.0848
_reflns_number_gt 5198
_reflns_number_total 9677
_reflns_threshold_expression >2sigma(I)
_cod_data_source_file b711405b.txt
_cod_data_source_block h02
_cod_depositor_comments
;
The following automatic conversions were performed:
'_symmetry_cell_setting' value 'Hexagonal' changed to 'hexagonal'
according to '/home/saulius/struct/CIF-dictionaries/cif_core.dic'
dictionary named 'cif_core.dic' version 2.4.1 from
2010-06-29.

'_refine_ls_hydrogen_treatment' value 'CONSTR' changed to
'constr' according to '/home/saulius/struct/CIF-dictionaries/cif_core.dic'
dictionary named 'cif_core.dic' version 2.4.1 from 2010-06-29.

Automatic conversion script
Id: cif_fix_enum 1527 2010-12-29 10:47:43Z saulius 
;
_cod_original_sg_symbol_Hall 'P 61 2 (0 0 -1)'
_cod_database_code 7102278

loop_
_symmetry_equiv_pos_as_xyz
'x, y, z'
'x-y, x, z+1/6'
'-y, x-y, z+1/3'
'-x, -y, z+1/2'
'-x+y, -x, z+2/3'
'y, -x+y, z+5/6'
'-y, -x, -z+5/6'
'x-y, -y, -z'
'x, x-y, -z+1/6'
'y, x, -z+1/3'
'-x+y, y, -z+1/2'
'-x, -x+y, -z+2/3'

loop_
_atom_site_label
_atom_site_type_symbol
_atom_site_fract_x
_atom_site_fract_y
_atom_site_fract_z
_atom_site_U_iso_or_equiv
_atom_site_adp_type
_atom_site_occupancy
_atom_site_symmetry_multiplicity
_atom_site_calc_flag
_atom_site_refinement_flags
Cd1 Cd 0.0000 0.418979(12) 0.3333 0.03632(9) Uani 1 2 d S
Cd2 Cd 0.420257(13) 0.420257(13) -0.3333 0.04232(10) Uani 1 2 d S
O1 O 0.02940(11) 0.41586(12) 0.19921(15) 0.0611(7) Uani 1 1 d .
O2 O 0.06965(13) 0.38779(15) 0.29364(19) 0.0868(10) Uani 1 1 d .
O3 O 0.32341(11) 0.39565(12) -0.29608(16) 0.0647(8) Uani 1 1 d .
O4 O 0.38992(11) 0.41915(12) -0.19900(14) 0.0587(7) Uani 1 1 d .
O5 O -0.05904(10) 0.48565(11) 0.37540(16) 0.0600(6) Uani 1 1 d .
O6 O -0.07861(10) 0.41868(13) 0.28121(17) 0.0758(8) Uani 1 1 d .
C1 C 0.10313(17) 0.3974(2) 0.1518(2) 0.0696(13) Uani 1 1 d .
C2 C 0.1452(2) 0.3851(3) 0.1752(3) 0.116(2) Uani 1 1 d .
H2A H 0.1477 0.3754 0.2319 0.139 Uiso 1 1 calc R
C3 C 0.1850(2) 0.3869(3) 0.1143(3) 0.141(3) Uani 1 1 d .
H3A H 0.2162 0.3817 0.1315 0.169 Uiso 1 1 calc R
C4 C 0.17892(19) 0.3960(2) 0.0304(2) 0.0746(14) Uani 1 1 d .
C5 C 0.13100(17) 0.40130(19) 0.0095(2) 0.0680(11) Uani 1 1 d .
H5A H 0.1239 0.4050 -0.0480 0.082 Uiso 1 1 calc R
C6 C 0.09358(14) 0.40137(17) 0.0690(2) 0.0558(10) Uani 1 1 d .
H6A H 0.0610 0.4042 0.0520 0.067 Uiso 1 1 calc R
C7 C 0.29859(16) 0.40254(17) -0.1554(2) 0.0560(10) Uani 1 1 d .
C8 C 0.24208(19) 0.3846(2) -0.1750(3) 0.0916(16) Uani 1 1 d .
H8A H 0.2293 0.3735 -0.2311 0.110 Uiso 1 1 calc R
C9 C 0.2028(2) 0.3821(3) -0.1154(3) 0.105(2) Uani 1 1 d .
H9A H 0.1639 0.3693 -0.1310 0.127 Uiso 1 1 calc R
C10 C 0.22077(18) 0.3984(2) -0.0331(3) 0.0700(12) Uani 1 1 d .
C11 C 0.27621(18) 0.4143(2) -0.0123(2) 0.0869(15) Uani 1 1 d .
H11A H 0.2889 0.4257 0.0439 0.104 Uiso 1 1 calc R
C12 C 0.31418(19) 0.4144(2) -0.0703(3) 0.0879(15) Uani 1 1 d .
H12A H 0.3515 0.4227 -0.0528 0.106 Uiso 1 1 calc R
C13 C 0.06509(16) 0.39999(18) 0.2195(3) 0.0576(11) Uani 1 1 d .
C14 C 0.34085(17) 0.40635(16) -0.2208(3) 0.0510(9) Uani 1 1 d .
C15 C -0.14546(15) 0.44977(16) 0.2987(3) 0.0601(10) Uani 1 1 d .
C16 C -0.17466(17) 0.4270(2) 0.2226(3) 0.0881(15) Uani 1 1 d .
H16A H -0.1587 0.4124 0.1829 0.106 Uiso 1 1 calc R
C17 C -0.22503(19) 0.4254(2) 0.2043(3) 0.1038(18) Uani 1 1 d .
H17A H -0.2441 0.4092 0.1526 0.125 Uiso 1 1 calc R
C18 C -0.24888(15) 0.44725(18) 0.2604(3) 0.0716(11) Uani 1 1 d .
C19 C -0.22142(18) 0.4686(2) 0.3361(3) 0.0907(14) Uani 1 1 d .
H19A H -0.2387 0.4816 0.3762 0.109 Uiso 1 1 calc R
C20 C -0.16913(18) 0.4715(2) 0.3557(3) 0.0833(13) Uani 1 1 d .
H20A H -0.1500 0.4882 0.4072 0.100 Uiso 1 1 calc R
C21 C -0.09060(13) 0.45149(17) 0.3191(2) 0.0492(9) Uani 1 1 d .

loop_
_atom_site_aniso_label
_atom_site_aniso_U_11
_atom_site_aniso_U_22
_atom_site_aniso_U_33
_atom_site_aniso_U_23
_atom_site_aniso_U_13
_atom_site_aniso_U_12
Cd1 0.02713(16) 0.04433(15) 0.0318(2) 0.00187(7) 0.00374(14) 0.01357(8)
Cd2 0.04967(16) 0.04967(16) 0.0312(2) -0.00631(8) 0.00631(8) 0.02753(18)
O1 0.0559(16) 0.0891(19) 0.0480(16) -0.0009(14) 0.0090(12) 0.0435(15)
O2 0.094(2) 0.153(3) 0.0468(17) 0.0189(19) 0.0261(17) 0.087(2)
O3 0.0677(17) 0.101(2) 0.0365(15) -0.0072(14) 0.0070(13) 0.0504(16)
O4 0.0571(16) 0.0905(19) 0.0411(15) 0.0011(13) 0.0111(12) 0.0463(15)
O5 0.0420(14) 0.0654(17) 0.0610(15) 0.0095(12) -0.0062(12) 0.0181(13)
O6 0.0451(15) 0.103(2) 0.091(2) -0.0177(17) -0.0136(13) 0.0458(16)
C1 0.060(3) 0.131(4) 0.040(2) 0.007(2) 0.0152(19) 0.065(3)
C2 0.126(4) 0.267(7) 0.031(3) 0.017(3) 0.018(3) 0.157(5)
C3 0.138(5) 0.338(9) 0.038(3) 0.029(4) 0.014(3) 0.188(6)
C4 0.075(3) 0.153(4) 0.028(2) 0.011(2) 0.010(2) 0.081(3)
C5 0.077(3) 0.123(3) 0.036(2) 0.006(2) 0.002(2) 0.073(3)
C6 0.046(2) 0.101(3) 0.038(2) 0.0085(19) 0.0090(16) 0.050(2)
C7 0.059(2) 0.088(3) 0.036(2) 0.006(2) 0.0083(19) 0.047(2)
C8 0.080(3) 0.188(5) 0.033(2) -0.006(3) -0.004(2) 0.087(3)
C9 0.084(3) 0.241(7) 0.031(2) 0.001(3) 0.009(2) 0.111(4)
C10 0.064(3) 0.137(4) 0.039(2) 0.007(2) 0.013(2) 0.073(3)
C11 0.066(3) 0.171(5) 0.037(2) -0.021(3) 0.000(2) 0.069(3)
C12 0.061(3) 0.153(5) 0.056(3) -0.018(3) 0.002(2) 0.059(3)
C13 0.041(2) 0.090(3) 0.050(3) -0.010(2) 0.0089(19) 0.038(2)
C14 0.049(2) 0.061(2) 0.046(2) -0.0013(18) 0.0112(19) 0.031(2)
C15 0.048(2) 0.058(2) 0.081(3) -0.010(2) -0.0100(19) 0.0320(19)
C16 0.064(3) 0.133(4) 0.090(3) -0.036(3) -0.026(2) 0.067(3)
C17 0.071(3) 0.154(5) 0.115(4) -0.071(3) -0.043(3) 0.077(3)
C18 0.045(2) 0.089(3) 0.086(3) -0.001(3) -0.004(2) 0.037(2)
C19 0.070(3) 0.142(4) 0.080(3) -0.017(3) 0.000(3) 0.068(3)
C20 0.071(3) 0.115(4) 0.085(3) -0.018(3) -0.014(2) 0.062(3)
C21 0.0329(15) 0.054(2) 0.060(3) 0.006(2) -0.0023(14) 0.0212(18)

loop_
_atom_type_symbol
_atom_type_description
_atom_type_scat_dispersion_real
_atom_type_scat_dispersion_imag
_atom_type_scat_source
C C 0.0033 0.0016 'International Tables Vol C Tables 4.2.6.8 and 6.1.1.4'
H H 0.0000 0.0000 'International Tables Vol C Tables 4.2.6.8 and 6.1.1.4'
Cd Cd -0.8075 1.2024 'International Tables Vol C Tables 4.2.6.8 and 6.1.1.4'
O O 0.0106 0.0060 'International Tables Vol C Tables 4.2.6.8 and 6.1.1.4'
N N 0.0061 0.0033 'International Tables Vol C Tables 4.2.6.8 and 6.1.1.4'

loop_
_geom_angle_atom_site_label_1
_geom_angle_atom_site_label_2
_geom_angle_atom_site_label_3
_geom_angle
_geom_angle_site_symmetry_1
_geom_angle_site_symmetry_3
O6 Cd1 O6 124.94(15) . 12
O6 Cd1 O1 89.57(9) . .
O6 Cd1 O1 101.51(10) 12 .
O6 Cd1 O1 101.51(10) . 12
O6 Cd1 O1 89.57(10) 12 12
O1 Cd1 O1 156.01(14) . 12
O6 Cd1 O2 139.63(11) . .
O6 Cd1 O2 84.14(11) 12 .
O1 Cd1 O2 54.53(9) . .
O1 Cd1 O2 106.47(10) 12 .
O6 Cd1 O2 84.14(11) . 12
O6 Cd1 O2 139.63(11) 12 12
O1 Cd1 O2 106.47(10) . 12
O1 Cd1 O2 54.53(9) 12 12
O2 Cd1 O2 88.93(16) . 12
O6 Cd1 C13 115.71(12) . .
O6 Cd1 C13 91.86(11) 12 .
O1 Cd1 C13 27.42(10) . .
O1 Cd1 C13 132.69(12) 12 .
O2 Cd1 C13 27.17(10) . .
O2 Cd1 C13 99.77(12) 12 .
O6 Cd1 C13 91.86(11) . 12
O6 Cd1 C13 115.71(12) 12 12
O1 Cd1 C13 132.69(12) . 12
O1 Cd1 C13 27.42(10) 12 12
O2 Cd1 C13 99.77(12) . 12
O2 Cd1 C13 27.17(10) 12 12
C13 Cd1 C13 119.41(19) . 12
O4 Cd2 O4 158.79(14) . 10_554
O4 Cd2 O5 92.36(9) . 3_664
O4 Cd2 O5 103.59(9) 10_554 3_664
O4 Cd2 O5 103.59(9) . 8_665
O4 Cd2 O5 92.36(9) 10_554 8_665
O5 Cd2 O5 82.81(13) 3_664 8_665
O4 Cd2 O3 108.24(9) . 10_554
O4 Cd2 O3 55.84(8) 10_554 10_554
O5 Cd2 O3 99.51(9) 3_664 10_554
O5 Cd2 O3 147.93(9) 8_665 10_554
O4 Cd2 O3 55.84(8) . .
O4 Cd2 O3 108.24(9) 10_554 .
O5 Cd2 O3 147.93(9) 3_664 .
O5 Cd2 O3 99.51(9) 8_665 .
O3 Cd2 O3 95.10(13) 10_554 .
O4 Cd2 C14 27.47(10) . .
O4 Cd2 C14 135.60(12) 10_554 .
O5 Cd2 C14 119.63(11) 3_664 .
O5 Cd2 C14 102.09(10) 8_665 .
O3 Cd2 C14 104.26(10) 10_554 .
O3 Cd2 C14 28.40(9) . .
O4 Cd2 C14 135.60(12) . 10_554
O4 Cd2 C14 27.47(10) 10_554 10_554
O5 Cd2 C14 102.09(10) 3_664 10_554
O5 Cd2 C14 119.63(11) 8_665 10_554
O3 Cd2 C14 28.40(9) 10_554 10_554
O3 Cd2 C14 104.26(10) . 10_554
C14 Cd2 C14 124.04(17) . 10_554
C13 O1 Cd1 96.0(2) . .
C13 O2 Cd1 88.0(2) . .
C14 O3 Cd2 87.0(2) . .
C14 O4 Cd2 93.5(2) . .
C21 O5 Cd2 115.5(2) . 5_565
C21 O6 Cd1 113.0(2) . .
C6 C1 C2 119.5(3) . .
C6 C1 C13 122.3(4) . .
C2 C1 C13 117.9(4) . .
C1 C2 C3 119.7(4) . .
C1 C2 H2A 120.2 . .
C3 C2 H2A 120.2 . .
C4 C3 C2 120.9(4) . .
C4 C3 H3A 119.6 . .
C2 C3 H3A 119.6 . .
C3 C4 C5 116.3(4) . .
C3 C4 C10 120.9(3) . .
C5 C4 C10 122.8(3) . .
C6 C5 C4 122.6(3) . .
C6 C5 H5A 118.7 . .
C4 C5 H5A 118.7 . .
C1 C6 C5 120.2(3) . .
C1 C6 H6A 119.9 . .
C5 C6 H6A 119.9 . .
C8 C7 C12 116.6(3) . .
C8 C7 C14 121.7(4) . .
C12 C7 C14 121.7(4) . .
C7 C8 C9 122.3(4) . .
C7 C8 H8A 118.9 . .
C9 C8 H8A 118.9 . .
C8 C9 C10 119.6(4) . .
C8 C9 H9A 120.2 . .
C10 C9 H9A 120.2 . .
C11 C10 C9 118.6(4) . .
C11 C10 C4 121.7(3) . .
C9 C10 C4 119.6(3) . .
C10 C11 C12 121.6(4) . .
C10 C11 H11A 119.2 . .
C12 C11 H11A 119.2 . .
C11 C12 C7 120.9(4) . .
C11 C12 H12A 119.5 . .
C7 C12 H12A 119.5 . .
O1 C13 O2 121.2(3) . .
O1 C13 C1 118.2(4) . .
O2 C13 C1 120.6(4) . .
O1 C13 Cd1 56.60(18) . .
O2 C13 Cd1 64.8(2) . .
C1 C13 Cd1 172.2(3) . .
O4 C14 O3 123.5(3) . .
O4 C14 C7 119.0(4) . .
O3 C14 C7 117.5(3) . .
O4 C14 Cd2 59.02(18) . .
O3 C14 Cd2 64.61(18) . .
C7 C14 Cd2 176.2(3) . .
C20 C15 C16 118.3(3) . .
C20 C15 C21 119.7(4) . .
C16 C15 C21 122.0(3) . .
C17 C16 C15 121.8(4) . .
C17 C16 H16A 119.1 . .
C15 C16 H16A 119.1 . .
C16 C17 C18 120.4(4) . .
C16 C17 H17A 119.8 . .
C18 C17 H17A 119.8 . .
C17 C18 C19 118.5(4) . .
C17 C18 C18 120.9(5) . 11_455
C19 C18 C18 120.7(5) . 11_455
C20 C19 C18 122.1(4) . .
C20 C19 H19A 119.0 . .
C18 C19 H19A 119.0 . .
C19 C20 C15 118.8(4) . .
C19 C20 H20A 120.6 . .
C15 C20 H20A 120.6 . .
O6 C21 O5 123.2(3) . .
O6 C21 C15 118.5(3) . .
O5 C21 C15 118.3(4) . .

loop_
_geom_bond_atom_site_label_1
_geom_bond_atom_site_label_2
_geom_bond_distance
_geom_bond_site_symmetry_2
Cd1 O6 2.254(2) .
Cd1 O6 2.254(2) 12
Cd1 O1 2.291(2) .
Cd1 O1 2.291(2) 12
Cd1 O2 2.471(3) .
Cd1 O2 2.471(3) 12
Cd1 C13 2.729(4) .
Cd1 C13 2.729(4) 12
Cd2 O4 2.282(2) .
Cd2 O4 2.282(2) 10_554
Cd2 O5 2.300(2) 3_664
Cd2 O5 2.300(2) 8_665
Cd2 O3 2.403(2) 10_554
Cd2 O3 2.403(2) .
Cd2 C14 2.657(4) .
Cd2 C14 2.657(4) 10_554
O1 C13 1.264(4) .
O2 C13 1.247(4) .
O3 C14 1.265(4) .
O4 C14 1.228(4) .
O5 C21 1.256(4) .
O5 Cd2 2.300(2) 5_565
O6 C21 1.231(4) .
C1 C6 1.355(4) .
C1 C2 1.371(5) .
C1 C13 1.506(5) .
C2 C3 1.423(5) .
C2 H2A 0.9500 .
C3 C4 1.381(5) .
C3 H3A 0.9500 .
C4 C5 1.397(5) .
C4 C10 1.485(5) .
C5 C6 1.378(4) .
C5 H5A 0.9500 .
C6 H6A 0.9500 .
C7 C8 1.372(5) .
C7 C12 1.406(5) .
C7 C14 1.501(5) .
C8 C9 1.391(5) .
C8 H8A 0.9500 .
C9 C10 1.389(5) .
C9 H9A 0.9500 .
C10 C11 1.361(5) .
C11 C12 1.371(5) .
C11 H11A 0.9500 .
C12 H12A 0.9500 .
C15 C20 1.389(5) .
C15 C16 1.404(5) .
C15 C21 1.479(5) .
C16 C17 1.356(5) .
C16 H16A 0.9500 .
C17 C18 1.385(5) .
C17 H17A 0.9500 .
C18 C19 1.377(5) .
C18 C18 1.506(7) 11_455
C19 C20 1.394(5) .
C19 H19A 0.9500 .
C20 H20A 0.9500 .
